data_7710986
loop_
_publ_author_name
'xu, qingdou'
'Chen, Zeng'
'Su, Shaodong'
'He, Yong'
'Liu, Yang'
'Hu, Shengmin'
'Wu, Xintao'
'Sheng, Tianlu'

_publ_section_title
;
 The investigation on electron transfer properties between metal centers
 in binuclear and trinuclear cyanido-bridged mixed valence complexes with
 cis/trans-configuration
;
_journal_name_full 'Dalton Transactions'
_journal_paper_doi 10.1039/D2DT01313D
_journal_year 2022
_chemical_formula_moiety 'C57 H53 Fe N6 P2 Ru, 2(F6 P), C4 H10 O'
_chemical_formula_sum 'C61 H63 F12 Fe N6 O P4 Ru'
_chemical_formula_weight 1404.97
_space_group_crystal_system monoclinic
_space_group_IT_number 14
_space_group_name_Hall '-P 2ybc'
_space_group_name_H-M_alt 'P 1 21/c 1'
_atom_sites_solution_hydrogens geom
_atom_sites_solution_primary iterative
_audit_creation_date 2022-04-13
_audit_creation_method
;
Olex2 1.2
(compiled 2018.05.29 svn.r3508 for OlexSys, GUI svn.r5506)
;
_audit_update_record
;
2022-04-24 deposited with the CCDC.	2022-08-16 downloaded from the CCDC.
;
_cell_angle_alpha 90
_cell_angle_beta 108.0130(10)
_cell_angle_gamma 90
_cell_formula_units_Z 4
_cell_length_a 9.86160(10)
_cell_length_b 41.2452(3)
_cell_length_c 15.29680(10)
_cell_measurement_reflns_used 55094
_cell_measurement_temperature 99.99(10)
_cell_measurement_theta_max 60.3100
_cell_measurement_theta_min 1.9160
_cell_volume 5916.92(9)
_computing_cell_refinement 'CrysAlisPro 1.171.41.93a (Rigaku OD, 2020)'
_computing_data_collection 'CrysAlisPro 1.171.41.93a (Rigaku OD, 2020)'
_computing_data_reduction 'CrysAlisPro 1.171.41.93a (Rigaku OD, 2020)'
_computing_molecular_graphics 'Olex2 (Dolomanov et al., 2009)'
_computing_publication_material 'Olex2 (Dolomanov et al., 2009)'
_computing_structure_refinement 'olex2.refine (Bourhis et al., 2015)'
_computing_structure_solution 'olex2.solve (Bourhis et al., 2015)'
_diffrn_ambient_environment N~2~
_diffrn_ambient_temperature 99.99(10)
_diffrn_detector 'Hybrid Pixel Array Detector'
_diffrn_detector_area_resol_mean 10.0000
_diffrn_detector_type HyPix
_diffrn_measured_fraction_theta_full 0.983
_diffrn_measured_fraction_theta_max 0.967
_diffrn_measurement_details
;
List of Runs (angles in degrees, time in seconds):

  # Type    Start    End  Width  t~exp~   \w     \q     \k     \f   Frames
#--------------------------------------------------------------------------
  1  \w     38.00  67.64   0.38    0.05    --   72.14 -46.00 -47.00   78
  2  \w      2.00  45.32   0.38    0.05    --   72.14 -38.00-150.00  114
  3  \w     58.00 141.22   0.38    0.05    --   72.14  46.00 102.00  219
  4  \w     85.00 142.00   0.38    0.05    --   72.14 125.00 120.00  150
  5  \w     27.00 111.36   0.38    0.05    --   72.14-125.00-180.00  222
  6  \w     61.00 108.50   0.38    0.05    --   72.14-125.00 -60.00  125
  7  \w     21.00  98.14   0.38    0.05    --   72.14-125.00 -30.00  203
  8  \w     14.00  88.86   0.38    0.05    --   72.14 -99.00 -30.00  197
  9  \w     68.00 109.80   0.38    0.05    --   72.14-125.00  90.00  110
 10  \w    -90.00  -5.64   0.38    0.05    --  -74.95  57.00 120.00  222
 11  \w    -78.00  -9.98   0.38    0.05    --  -74.95  46.00 102.00  179
 12  \w     -2.00  69.06   0.38    0.04    --   -1.41  46.00 102.00  187
 13  \w     -3.00  52.10   0.38    0.04    --   -1.41  38.00-120.00  145
 14  \w    -87.00 -58.88   0.38    0.05    --  -74.95  57.00 -90.00   74
 15  \w    -45.00 -11.94   0.38    0.05    --  -74.95  57.00 -90.00   87
 16  \w    -52.00  -2.98   0.38    0.05    --  -74.95  38.00 -90.00  129
 17  \w   -131.00 -65.26   0.38    0.05    --  -74.95 -46.00 -47.00  173
 18  \w   -147.00 -89.24   0.38    0.05    --  -74.95 -99.00-120.00  152
 19  \w   -145.00 -79.26   0.38    0.05    --  -74.95-125.00  60.00  173
 20  \w    -72.00 -11.96   0.38    0.04    --   -1.41 -46.00 -47.00  158
 21  \w    -72.00 -24.88   0.38    0.05    --  -74.95 125.00 120.00  124
;
_diffrn_measurement_device 'four-circle diffractometer'
_diffrn_measurement_device_type 'ROD, Synergy Custom system, HyPix'
_diffrn_measurement_method '\w scans'
_diffrn_orient_matrix_type 'CrysAlisPro convention (1999,Acta A55,543-557)'
_diffrn_orient_matrix_UB_11 -0.0928159000
_diffrn_orient_matrix_UB_12 -0.0163600000
_diffrn_orient_matrix_UB_13 -0.0683154000
_diffrn_orient_matrix_UB_21 -0.0731857000
_diffrn_orient_matrix_UB_22 -0.0085514000
_diffrn_orient_matrix_UB_23 0.0570218000
_diffrn_orient_matrix_UB_31 -0.0801260000
_diffrn_orient_matrix_UB_32 0.0267061000
_diffrn_orient_matrix_UB_33 -0.0236162000
_diffrn_radiation_monochromator mirror
_diffrn_radiation_probe x-ray
_diffrn_radiation_type GaK\a
_diffrn_radiation_wavelength 1.3405
_diffrn_reflns_av_R_equivalents 0.0633
_diffrn_reflns_av_unetI/netI 0.0326
_diffrn_reflns_Laue_measured_fraction_full 0.983
_diffrn_reflns_Laue_measured_fraction_max 0.967
_diffrn_reflns_limit_h_max 12
_diffrn_reflns_limit_h_min -12
_diffrn_reflns_limit_k_max 53
_diffrn_reflns_limit_k_min -45
_diffrn_reflns_limit_l_max 19
_diffrn_reflns_limit_l_min -19
_diffrn_reflns_number 75045
_diffrn_reflns_point_group_measured_fraction_full 0.983
_diffrn_reflns_point_group_measured_fraction_max 0.967
_diffrn_reflns_theta_full 53.543
_diffrn_reflns_theta_max 60.405
_diffrn_reflns_theta_min 2.800
_diffrn_source 'micro-focus metaljet'
_exptl_absorpt_coefficient_mu 3.917
_exptl_absorpt_correction_T_max 1.00000
_exptl_absorpt_correction_T_min 0.32475
_exptl_absorpt_correction_type multi-scan
_exptl_absorpt_process_details
;
CrysAlisPro 1.171.41.93a (Rigaku Oxford Diffraction, 2020)
Empirical absorption correction using spherical harmonics,
implemented in SCALE3 ABSPACK scaling algorithm.
;
_exptl_crystal_colour 'Dark brown'
_exptl_crystal_density_diffrn 1.577
_exptl_crystal_description Blocky
_exptl_crystal_F_000 2868
_exptl_crystal_size_max 0.384
_exptl_crystal_size_mid 0.367
_exptl_crystal_size_min 0.346
_refine_diff_density_max 1.641
_refine_diff_density_min -1.683
_refine_diff_density_rms 0.103
_refine_ls_extinction_method none
_refine_ls_goodness_of_fit_ref 1.066
_refine_ls_hydrogen_treatment constr
_refine_ls_matrix_type full
_refine_ls_number_parameters 781
_refine_ls_number_reflns 13076
_refine_ls_number_restraints 43
_refine_ls_restrained_S_all 1.073
_refine_ls_R_factor_all 0.0450
_refine_ls_R_factor_gt 0.0437
_refine_ls_shift/su_max 0.005
_refine_ls_shift/su_mean 0.000
_refine_ls_structure_factor_coef Fsqd
_refine_ls_weighting_details 'w=1/[\s^2^(Fo^2^)+(0.0597P)^2^+10.8484P] where P=(Fo^2^+2Fc^2^)/3'
_refine_ls_weighting_scheme calc
_refine_ls_wR_factor_gt 0.1097
_refine_ls_wR_factor_ref 0.1107
_reflns_Friedel_coverage 0.000
_reflns_number_gt 12622
_reflns_number_total 13076
_reflns_threshold_expression 'I > 2\s(I)'
_twin_special_details
;
Component 2 rotated by 68.1396\% 
around [0.07 -0.98 -0.20] (reciprocal) or [0.28 -0.56 -0.78] (direct)
;
_cod_data_source_file d2dt01313d2.cif
_cod_data_source_block xqd-1_twin1_hklf4
_cod_database_code 7710986
_shelx_shelxl_version_number 2014/7
_chemical_oxdiff_formula 'C H O N P F Cl Ru Fe'
_chemical_oxdiff_usercomment 'C H O N P F Cl Ru Fe'
_shelx_space_group_comment
;
The symmetry employed for this shelxl refinement is uniquely defined
by the following loop, which should always be used as a source of
symmetry information in preference to the above space-group names.
They are only intended as comments.
;
_diffrn_oxdiff_digest_frames
;
01456881e2c59e18b28ce64db31771a2a303221b132
;
_olex2_refinement_description
;
1. Fixed Uiso
 At 1.2 times of:
  All C(H) groups, All C(H,H) groups
 At 1.5 times of:
  All C(H,H,H) groups
2. Rigid bond restraints
 C51, C52
 with sigma for 1-2 distances of 0.001 and sigma for 1-3 distances of 0.002
3. Uiso/Uaniso restraints and constraints
Uanis(C55) \\sim Ueq: with sigma of 0.01 and sigma for terminal atoms of 0.02
Uanis(C59) \\sim Ueq: with sigma of 0.01 and sigma for terminal atoms of 0.02
: with sigma of 0.01 and sigma for terminal atoms of 0.02
Uanis(C51) \\sim Ueq: with sigma of 0.001 and sigma for terminal atoms of 0.002
Uanis(C39) \\sim Ueq, Uanis(C40) \\sim Ueq, Uanis(C55) \\sim Ueq, Uanis(C54)
\\sim Ueq, Uanis(C53) \\sim Ueq: with sigma of 0.01 and sigma for terminal
atoms of 0.02
4.a Secondary CH2 refined with riding coordinates:
 C56(H56a,H56b), C57(H57a,H57b), C59(H59a,H59b), C60(H60a,H60b)
4.b Aromatic/amide H refined with riding coordinates:
 C5(H5), C12(H12), C32(H32), C24(H24), C31(H31), C41(H41), C29(H29), C17(H17),
 C47(H47), C49(H49), C55(H55), C37(H37), C19(H19), C7(H7), C54(H54), C43(H43),
 C51(H51), C52(H52), C50(H50), C10(H10), C15(H15), C53(H53), C3(H3), C27(H27),
 C21(H21), C45(H45), C28(H28), C9(H9), C40(H40), C46(H46), C38(H38), C22(H22),
 C44(H44), C33(H33), C35(H35), C39(H39), C34(H34)
4.c Idealised Me refined as rotating group:
 C26(H26a,H26b,H26c), C20(H20a,H20b,H20c), C8(H8a,H8b,H8c), C14(H14a,H14b,
 H14c), C61(H61a,H61b,H61c), C58(H58a,H58b,H58c)
;
_olex2_submission_special_instructions 'No special instructions were received'
_oxdiff_exptl_absorpt_empirical_details
;
Empirical correction (ABSPACK) includes:
- Absorption correction using spherical harmonics
- Frame scaling
;
_oxdiff_exptl_absorpt_empirical_full_max 2.472
_oxdiff_exptl_absorpt_empirical_full_min 0.460
_oxdiff_twin_integration_method simultaneous
_oxdiff_twin_items 2

loop_
_space_group_symop_operation_xyz
'x, y, z'
'-x, y+1/2, -z+1/2'
'-x, -y, -z'
'x, -y-1/2, z-1/2'

loop_
_atom_site_label
_atom_site_type_symbol
_atom_site_fract_x
_atom_site_fract_y
_atom_site_fract_z
_atom_site_U_iso_or_equiv
_atom_site_adp_type
_atom_site_occupancy
_atom_site_site_symmetry_order
_atom_site_calc_flag
_atom_site_refinement_flags_posn
_atom_site_refinement_flags_adp
_atom_site_refinement_flags_occupancy
_atom_site_disorder_assembly
_atom_site_disorder_group
Ru1 Ru 0.36823(2) 0.66738(2) 0.57430(2) 0.00613(6) Uani 1 1 d . . . . .
Fe1 Fe 0.26085(4) 0.56835(2) 0.37849(2) 0.00627(8) Uani 1 1 d . . . . .
P1 P 0.43721(6) 0.58174(2) 0.32167(4) 0.00687(11) Uani 1 1 d . . . . .
P2 P 0.13192(6) 0.59859(2) 0.26156(4) 0.00687(11) Uani 1 1 d . . . . .
P4 P 0.23542(8) 0.52956(2) 0.74021(5) 0.01844(14) Uani 1 1 d . . . . .
P3 P 0.04483(8) 0.68702(2) 0.01390(5) 0.01865(15) Uani 1 1 d . . . . .
F5 F 0.14230(19) 0.71885(4) 0.02700(12) 0.0256(4) Uani 1 1 d . . . . .
F9 F 0.2174(2) 0.56481(4) 0.69394(13) 0.0281(4) Uani 1 1 d . . . . .
F12 F 0.12491(18) 0.51552(4) 0.64781(12) 0.0230(3) Uani 1 1 d . . . . .
F2 F 0.05491(18) 0.68850(4) 0.12036(11) 0.0237(4) Uani 1 1 d . . . . .
F8 F 0.36306(19) 0.52205(5) 0.69835(14) 0.0301(4) Uani 1 1 d . . . . .
F1 F 0.1845(2) 0.66475(4) 0.03886(13) 0.0282(4) Uani 1 1 d . . . . .
N3 N 0.2089(2) 0.69555(5) 0.48610(14) 0.0091(4) Uani 1 1 d . . . . .
F3 F -0.0507(2) 0.65477(5) 0.00107(13) 0.0337(5) Uani 1 1 d . . . . .
F11 F 0.2518(3) 0.49398(5) 0.78324(16) 0.0437(5) Uani 1 1 d . . . . .
F4 F 0.0335(3) 0.68576(5) -0.09274(12) 0.0372(5) Uani 1 1 d . . . . .
F6 F -0.09512(19) 0.70898(5) -0.01185(14) 0.0336(4) Uani 1 1 d . . . . .
N6 N 0.4463(2) 0.70519(5) 0.67085(14) 0.0094(4) Uani 1 1 d . . . . .
F10 F 0.1057(3) 0.53692(5) 0.77939(15) 0.0405(5) Uani 1 1 d . . . . .
N5 N 0.5176(2) 0.64291(5) 0.67932(13) 0.0082(4) Uani 1 1 d . . . . .
N4 N 0.1977(2) 0.66038(5) 0.62817(14) 0.0100(4) Uani 1 1 d . . . . .
F7 F 0.3459(3) 0.54369(6) 0.83043(14) 0.0531(7) Uani 1 1 d . . . . .
N1 N 0.2963(2) 0.60606(5) 0.45124(13) 0.0084(4) Uani 1 1 d . . . . .
N2 N 0.6009(2) 0.68564(5) 0.47819(16) 0.0164(4) Uani 1 1 d . . . . .
C1 C 0.3174(2) 0.62954(6) 0.49538(16) 0.0084(4) Uani 1 1 d . . . . .
C23 C 0.5562(2) 0.69616(6) 0.74484(16) 0.0111(5) Uani 1 1 d . . . . .
C5 C 0.2219(3) 0.71319(6) 0.41524(17) 0.0121(5) Uani 1 1 d . . . . .
H5 H 0.3107 0.7129 0.4030 0.014 Uiso 1 1 calc R . . . .
C6 C 0.0829(3) 0.69613(6) 0.50479(16) 0.0101(4) Uani 1 1 d . . . . .
C56 C 0.4080(2) 0.62494(5) 0.29252(17) 0.0095(4) Uani 1 1 d . . . . .
H56A H 0.4470 0.6382 0.3487 0.011 Uiso 1 1 calc R . . . .
H56B H 0.4591 0.6309 0.2485 0.011 Uiso 1 1 calc R . . . .
C18 C 0.5927(2) 0.66158(6) 0.75130(17) 0.0109(4) Uani 1 1 d . . . . .
C42 C 0.0619(3) 0.57860(6) 0.15142(17) 0.0126(5) Uani 1 1 d . . . . .
C12 C 0.2000(3) 0.64181(6) 0.70061(17) 0.0126(5) Uani 1 1 d . . . . .
H12 H 0.2839 0.6297 0.7296 0.015 Uiso 1 1 calc R . . . .
C32 C 0.8144(3) 0.54414(6) 0.48177(19) 0.0149(5) Uani 1 1 d . . . . .
H32 H 0.8719 0.5258 0.4804 0.018 Uiso 1 1 calc R . . . .
C24 C 0.4024(3) 0.73593(6) 0.66386(17) 0.0116(5) Uani 1 1 d . . . . .
H24 H 0.3241 0.7419 0.6123 0.014 Uiso 1 1 calc R . . . .
C48 C -0.0222(2) 0.61868(6) 0.27850(17) 0.0109(4) Uani 1 1 d . . . . .
C31 C 0.6925(3) 0.54997(6) 0.40836(17) 0.0115(5) Uani 1 1 d . . . . .
H31 H 0.6675 0.5359 0.3567 0.014 Uiso 1 1 calc R . . . .
C57 C 0.2485(3) 0.63221(6) 0.25000(18) 0.0141(5) Uani 1 1 d . . . . .
H57A H 0.2291 0.6372 0.1839 0.017 Uiso 1 1 calc R . . . .
H57B H 0.2246 0.6518 0.2798 0.017 Uiso 1 1 calc R . . . .
C36 C 0.4588(3) 0.56306(6) 0.21965(17) 0.0133(5) Uani 1 1 d . . . . .
C41 C 0.1184(3) 0.58285(7) 0.07926(19) 0.0196(6) Uani 1 1 d . . . . .
H41 H 0.1919 0.5983 0.0843 0.023 Uiso 1 1 calc R . . . .
C30 C 0.6067(2) 0.57681(6) 0.41090(17) 0.0094(4) Uani 1 1 d . . . . .
C29 C 0.6452(3) 0.59753(6) 0.48661(18) 0.0141(5) Uani 1 1 d . . . . .
H29 H 0.5874 0.6157 0.4889 0.017 Uiso 1 1 calc R . . . .
C17 C 0.5428(3) 0.61092(6) 0.68278(17) 0.0123(5) Uani 1 1 d . . . . .
H17 H 0.4897 0.5980 0.6324 0.015 Uiso 1 1 calc R . . . .
C47 C -0.1122(3) 0.63613(6) 0.20474(19) 0.0162(5) Uani 1 1 d . . . . .
H47 H -0.0989 0.6352 0.1459 0.019 Uiso 1 1 calc R . . . .
C49 C -0.0445(3) 0.61928(6) 0.36380(18) 0.0145(5) Uani 1 1 d . . . . .
H49 H 0.0150 0.6069 0.4133 0.017 Uiso 1 1 calc R . . . .
C55 C 0.3233(3) 0.51901(6) 0.39185(19) 0.0173(5) Uani 1 1 d . U . . .
H55 H 0.4015 0.5104 0.3756 0.021 Uiso 1 1 calc R . . . .
C11 C 0.0783(3) 0.67732(6) 0.58512(17) 0.0114(5) Uani 1 1 d . . . . .
C37 C 0.3841(3) 0.53567(7) 0.1794(2) 0.0204(6) Uani 1 1 d . . . . .
H37 H 0.3232 0.5250 0.2078 0.025 Uiso 1 1 calc R . . . .
C25 C 0.4656(3) 0.75982(6) 0.72838(18) 0.0143(5) Uani 1 1 d . . . . .
C19 C 0.6922(3) 0.64780(7) 0.82751(18) 0.0157(5) Uani 1 1 d . . . . .
H19 H 0.7423 0.6610 0.8780 0.019 Uiso 1 1 calc R . . . .
C13 C 0.0852(3) 0.63933(6) 0.73553(18) 0.0160(5) Uani 1 1 d . . . . .
C2 C 0.5184(2) 0.67860(6) 0.51453(16) 0.0108(4) Uani 1 1 d . . . . .
C7 C -0.0325(3) 0.71378(6) 0.44998(18) 0.0158(5) Uani 1 1 d . . . . .
H7 H -0.1207 0.7137 0.4629 0.019 Uiso 1 1 calc R . . . .
C54 C 0.1809(3) 0.52215(6) 0.33231(19) 0.0153(5) Uani 1 1 d . U . . .
H54 H 0.1472 0.5159 0.2695 0.018 Uiso 1 1 calc R . . . .
C16 C 0.6424(3) 0.59552(6) 0.75590(18) 0.0145(5) Uani 1 1 d . . . . .
C43 C -0.0480(3) 0.55615(7) 0.14213(19) 0.0202(6) Uani 1 1 d . . . . .
H43 H -0.0884 0.5535 0.1905 0.024 Uiso 1 1 calc R . . . .
C4 C 0.1116(3) 0.73190(6) 0.35874(17) 0.0157(5) Uani 1 1 d . . . . .
C51 C 0.3284(3) 0.53096(7) 0.4792(2) 0.0202(5) Uani 1 1 d . U . . .
H51 H 0.4103 0.5317 0.5320 0.024 Uiso 1 1 calc R . . . .
C52 C 0.1896(3) 0.54175(6) 0.47429(19) 0.0194(5) Uani 1 1 d . U . . .
H52 H 0.1624 0.5510 0.5232 0.023 Uiso 1 1 calc R . . . .
C50 C -0.1543(3) 0.63803(7) 0.3766(2) 0.0193(5) Uani 1 1 d . . . . .
H50 H -0.1697 0.6386 0.4349 0.023 Uiso 1 1 calc R . . . .
C10 C -0.0403(3) 0.67615(7) 0.61597(19) 0.0167(5) Uani 1 1 d . . . . .
H10 H -0.1240 0.6880 0.5851 0.020 Uiso 1 1 calc R . . . .
C15 C 0.7177(3) 0.61490(7) 0.82946(18) 0.0160(5) Uani 1 1 d . . . . .
H15 H 0.7865 0.6055 0.8810 0.019 Uiso 1 1 calc R . . . .
C26 C 0.4130(3) 0.79417(6) 0.7168(2) 0.0191(5) Uani 1 1 d . . . . .
H26A H 0.4552 0.8057 0.6754 0.029 Uiso 1 1 calc GR . . . .
H26B H 0.4407 0.8050 0.7768 0.029 Uiso 1 1 calc GR . . . .
H26C H 0.3089 0.7943 0.6906 0.029 Uiso 1 1 calc GR . . . .
C53 C 0.0985(3) 0.53626(6) 0.38376(19) 0.0159(5) Uani 1 1 d . U . . .
H53 H -0.0004 0.5412 0.3614 0.019 Uiso 1 1 calc R . . . .
C3 C -0.0179(3) 0.73136(6) 0.37675(18) 0.0177(5) Uani 1 1 d . . . . .
H3 H -0.0968 0.7431 0.3385 0.021 Uiso 1 1 calc R . . . .
C27 C 0.8531(3) 0.56470(7) 0.55691(19) 0.0174(5) Uani 1 1 d . . . . .
H27 H 0.9367 0.5606 0.6068 0.021 Uiso 1 1 calc R . . . .
C21 C 0.5799(3) 0.75056(7) 0.80272(19) 0.0187(5) Uani 1 1 d . . . . .
H21 H 0.6268 0.7661 0.8477 0.022 Uiso 1 1 calc R . . . .
C45 C -0.2410(3) 0.65587(7) 0.3041(2) 0.0214(6) Uani 1 1 d . . . . .
H45 H -0.3148 0.6689 0.3133 0.026 Uiso 1 1 calc R . . . .
C28 C 0.7684(3) 0.59139(7) 0.55869(19) 0.0182(5) Uani 1 1 d . . . . .
H28 H 0.7951 0.6057 0.6099 0.022 Uiso 1 1 calc R . . . .
C9 C -0.0351(3) 0.65750(7) 0.69233(19) 0.0182(5) Uani 1 1 d . . . . .
H9 H -0.1144 0.6572 0.7152 0.022 Uiso 1 1 calc R . . . .
C40 C 0.0666(4) 0.56436(8) -0.0004(2) 0.0304(8) Uani 1 1 d . U . . .
H40 H 0.1053 0.5673 -0.0496 0.037 Uiso 1 1 calc R . . . .
C46 C -0.2215(3) 0.65495(7) 0.2183(2) 0.0225(6) Uani 1 1 d . . . . .
H46 H -0.2824 0.6671 0.1689 0.027 Uiso 1 1 calc R . . . .
C20 C 0.6677(3) 0.55974(7) 0.7542(2) 0.0229(6) Uani 1 1 d . . . . .
H20A H 0.6373 0.5492 0.8024 0.034 Uiso 1 1 calc GR . . . .
H20B H 0.7694 0.5557 0.7648 0.034 Uiso 1 1 calc GR . . . .
H20C H 0.6128 0.5510 0.6941 0.034 Uiso 1 1 calc GR . . . .
C38 C 0.3974(3) 0.52369(9) 0.0979(2) 0.0318(8) Uani 1 1 d . . . . .
H38 H 0.3484 0.5045 0.0718 0.038 Uiso 1 1 calc R . . . .
O1 O 0.5867(3) 0.80366(8) 0.5374(3) 0.0596(9) Uani 1 1 d . . . . .
C22 C 0.6260(3) 0.71876(7) 0.81154(19) 0.0185(5) Uani 1 1 d . . . . .
H22 H 0.7043 0.7123 0.8625 0.022 Uiso 1 1 calc R . . . .
C44 C -0.0984(4) 0.53773(8) 0.0625(2) 0.0308(7) Uani 1 1 d . . . . .
H44 H -0.1724 0.5224 0.0568 0.037 Uiso 1 1 calc R . . . .
C33 C 0.4819(4) 0.53959(9) 0.0544(2) 0.0346(8) Uani 1 1 d . . . . .
H33 H 0.4856 0.5322 -0.0037 0.042 Uiso 1 1 calc R . . . .
C8 C 0.1338(3) 0.75226(8) 0.2832(2) 0.0258(6) Uani 1 1 d . . . . .
H8A H 0.2362 0.7553 0.2937 0.039 Uiso 1 1 calc GR . . . .
H8B H 0.0882 0.7734 0.2824 0.039 Uiso 1 1 calc GR . . . .
H8C H 0.0914 0.7414 0.2241 0.039 Uiso 1 1 calc GR . . . .
C14 C 0.0922(4) 0.61732(7) 0.8150(2) 0.0250(6) Uani 1 1 d . . . . .
H14A H 0.0176 0.6008 0.7956 0.037 Uiso 1 1 calc GR . . . .
H14B H 0.0779 0.6300 0.8655 0.037 Uiso 1 1 calc GR . . . .
H14C H 0.1858 0.6068 0.8357 0.037 Uiso 1 1 calc GR . . . .
C35 C 0.5517(4) 0.57805(7) 0.1790(2) 0.0267(6) Uani 1 1 d . . . . .
H35 H 0.6077 0.5961 0.2081 0.032 Uiso 1 1 calc R . . . .
C39 C -0.0405(4) 0.54184(8) -0.0086(2) 0.0339(8) Uani 1 1 d . U . . .
H39 H -0.0743 0.5292 -0.0629 0.041 Uiso 1 1 calc R . . . .
C34 C 0.5614(5) 0.56645(9) 0.0959(3) 0.0371(8) Uani 1 1 d . . . . .
H34 H 0.6226 0.5769 0.0673 0.045 Uiso 1 1 calc R . . . .
C61 C 0.4661(7) 0.85243(17) 0.4822(4) 0.0779(18) Uani 1 1 d . . . . .
H61A H 0.3796 0.8616 0.4387 0.117 Uiso 1 1 calc GR . . . .
H61B H 0.5502 0.8613 0.4694 0.117 Uiso 1 1 calc GR . . . .
H61C H 0.4695 0.8581 0.5451 0.117 Uiso 1 1 calc GR . . . .
C59 C 0.6050(6) 0.76862(11) 0.5410(3) 0.0608(14) Uani 1 1 d . U . . .
H59A H 0.6165 0.7609 0.4824 0.073 Uiso 1 1 calc R . . . .
H59B H 0.5189 0.7582 0.5486 0.073 Uiso 1 1 calc R . . . .
C58 C 0.7295(7) 0.75920(12) 0.6170(4) 0.0642(15) Uani 1 1 d . . . . .
H58A H 0.8156 0.7684 0.6076 0.096 Uiso 1 1 calc GR U . . .
H58B H 0.7370 0.7355 0.6198 0.096 Uiso 1 1 calc GR . . . .
H58C H 0.7196 0.7674 0.6749 0.096 Uiso 1 1 calc GR . . . .
C60 C 0.4645(5) 0.81679(18) 0.4723(3) 0.0736(19) Uani 1 1 d . . . . .
H60A H 0.3775 0.8078 0.4823 0.088 Uiso 1 1 calc R . . . .
H60B H 0.4639 0.8109 0.4094 0.088 Uiso 1 1 calc R . . . .

loop_
_atom_site_aniso_label
_atom_site_aniso_U_11
_atom_site_aniso_U_22
_atom_site_aniso_U_33
_atom_site_aniso_U_23
_atom_site_aniso_U_13
_atom_site_aniso_U_12
Ru1 0.00708(9) 0.00368(10) 0.00457(9) -0.00155(5) -0.00264(6) 0.00077(5)
Fe1 0.00940(17) 0.00141(16) 0.00487(16) 0.00046(11) -0.00237(12) -0.00082(11)
P1 0.0084(3) 0.0031(3) 0.0066(3) -0.00105(19) -0.0013(2) 0.00059(19)
P2 0.0079(3) 0.0041(3) 0.0056(3) 0.00106(19) -0.0024(2) 0.00018(19)
P4 0.0269(4) 0.0133(3) 0.0104(3) 0.0020(2) -0.0013(3) 0.0029(3)
P3 0.0212(3) 0.0171(3) 0.0109(3) 0.0042(2) -0.0050(2) -0.0046(3)
F5 0.0259(9) 0.0175(8) 0.0251(9) 0.0074(7) -0.0040(7) -0.0065(7)
F9 0.0445(11) 0.0095(8) 0.0253(9) 0.0005(6) 0.0032(8) -0.0022(7)
F12 0.0242(8) 0.0177(8) 0.0229(9) -0.0047(6) 0.0013(7) -0.0065(6)
F2 0.0248(8) 0.0271(9) 0.0140(8) 0.0037(6) -0.0015(6) -0.0004(7)
F8 0.0234(9) 0.0276(10) 0.0366(11) -0.0029(8) 0.0053(8) -0.0016(7)
F1 0.0353(10) 0.0217(9) 0.0271(10) 0.0051(7) 0.0088(8) 0.0037(7)
N3 0.0104(9) 0.0051(9) 0.0075(9) -0.0017(7) -0.0038(7) 0.0018(7)
F3 0.0392(11) 0.0287(10) 0.0200(9) 0.0064(7) -0.0101(8) -0.0163(8)
F11 0.0630(14) 0.0286(11) 0.0406(12) 0.0250(9) 0.0175(11) 0.0175(10)
F4 0.0646(14) 0.0310(10) 0.0104(8) 0.0041(7) 0.0035(8) -0.0072(9)
F6 0.0219(9) 0.0382(11) 0.0304(10) 0.0115(8) -0.0073(7) 0.0052(8)
N6 0.0085(9) 0.0080(9) 0.0089(9) -0.0031(7) -0.0013(7) -0.0011(7)
F10 0.0588(14) 0.0355(11) 0.0373(12) 0.0024(9) 0.0295(10) 0.0112(10)
N5 0.0083(9) 0.0076(9) 0.0057(9) 0.0001(7) -0.0025(7) 0.0014(7)
N4 0.0106(9) 0.0068(9) 0.0104(10) -0.0031(7) 0.0003(7) -0.0020(7)
F7 0.0631(15) 0.0631(16) 0.0137(10) -0.0098(10) -0.0164(9) 0.0002(12)
N1 0.0095(9) 0.0071(9) 0.0060(9) 0.0008(7) -0.0015(7) -0.0002(7)
N2 0.0154(10) 0.0152(11) 0.0175(11) 0.0011(8) 0.0036(9) 0.0027(8)
C1 0.0070(10) 0.0087(11) 0.0065(10) 0.0029(8) -0.0024(8) 0.0018(8)
C23 0.0088(10) 0.0113(11) 0.0086(11) -0.0045(9) -0.0043(8) 0.0014(9)
C5 0.0152(11) 0.0096(11) 0.0083(11) -0.0005(8) -0.0007(9) 0.0028(9)
C6 0.0116(11) 0.0059(10) 0.0091(11) -0.0039(8) -0.0022(8) 0.0002(8)
C56 0.0117(11) 0.0024(10) 0.0129(11) 0.0014(8) 0.0015(8) 0.0000(8)
C18 0.0079(10) 0.0119(11) 0.0097(11) -0.0018(9) -0.0019(8) -0.0002(9)
C42 0.0157(11) 0.0108(11) 0.0075(11) 0.0009(9) -0.0021(9) 0.0051(9)
C12 0.0166(12) 0.0095(11) 0.0092(11) -0.0013(9) 0.0005(9) -0.0002(9)
C32 0.0117(11) 0.0123(12) 0.0193(13) 0.0058(10) 0.0028(10) 0.0047(9)
C24 0.0101(10) 0.0088(11) 0.0116(11) -0.0035(9) -0.0028(8) 0.0002(8)
C48 0.0099(10) 0.0065(10) 0.0132(11) -0.0001(8) -0.0008(9) -0.0011(8)
C31 0.0111(11) 0.0084(11) 0.0137(12) 0.0002(9) 0.0020(9) 0.0018(9)
C57 0.0135(11) 0.0059(11) 0.0188(13) 0.0059(9) -0.0010(9) -0.0004(9)
C36 0.0152(12) 0.0117(12) 0.0102(11) -0.0009(9) -0.0002(9) 0.0057(9)
C41 0.0271(14) 0.0189(13) 0.0115(12) 0.0064(10) 0.0043(10) 0.0096(11)
C30 0.0081(10) 0.0073(11) 0.0112(11) 0.0009(8) 0.0005(8) -0.0004(8)
C29 0.0114(11) 0.0133(12) 0.0139(12) -0.0036(9) -0.0016(9) 0.0028(9)
C17 0.0122(11) 0.0098(11) 0.0118(11) 0.0000(9) -0.0010(9) 0.0014(9)
C47 0.0138(12) 0.0133(12) 0.0190(13) 0.0056(10) 0.0012(10) 0.0024(9)
C49 0.0120(11) 0.0129(12) 0.0163(12) -0.0029(9) 0.0008(9) -0.0033(9)
C55 0.0226(13) 0.0027(11) 0.0222(13) 0.0032(9) 0.0004(10) 0.0004(9)
C11 0.0133(11) 0.0073(11) 0.0095(11) -0.0027(9) -0.0025(9) -0.0019(9)
C37 0.0154(12) 0.0229(14) 0.0201(14) -0.0116(11) 0.0013(10) 0.0032(10)
C25 0.0132(11) 0.0104(12) 0.0156(12) -0.0052(9) -0.0010(9) -0.0009(9)
C19 0.0152(12) 0.0158(13) 0.0108(12) -0.0012(9) -0.0038(9) 0.0007(10)
C13 0.0215(13) 0.0118(12) 0.0156(12) -0.0018(9) 0.0070(10) -0.0032(10)
C2 0.0108(11) 0.0078(11) 0.0102(11) -0.0023(8) -0.0019(8) 0.0033(8)
C7 0.0098(11) 0.0150(12) 0.0174(13) 0.0002(10) -0.0032(9) 0.0044(9)
C54 0.0205(13) 0.0038(11) 0.0182(13) -0.0014(9) 0.0011(10) -0.0054(9)
C16 0.0144(12) 0.0107(12) 0.0152(12) 0.0029(9) -0.0002(9) 0.0020(9)
C43 0.0246(14) 0.0172(13) 0.0130(13) -0.0046(10) -0.0028(10) -0.0043(11)
C4 0.0231(13) 0.0111(12) 0.0091(11) 0.0004(9) -0.0007(9) 0.0063(10)
C51 0.0247(8) 0.0148(9) 0.0173(9) 0.0048(7) 0.0008(7) -0.0024(7)
C52 0.0308(12) 0.0119(12) 0.0159(13) 0.0060(10) 0.0079(11) -0.0039(10)
C50 0.0150(12) 0.0202(14) 0.0233(14) -0.0101(11) 0.0070(10) -0.0068(10)
C10 0.0145(12) 0.0161(13) 0.0183(13) -0.0031(10) 0.0032(10) 0.0004(10)
C15 0.0150(12) 0.0171(13) 0.0108(12) 0.0023(9) -0.0034(9) 0.0018(10)
C26 0.0194(13) 0.0096(12) 0.0229(14) -0.0059(10) -0.0013(10) -0.0009(10)
C53 0.0200(12) 0.0072(11) 0.0200(13) 0.0010(9) 0.0053(10) -0.0070(9)
C3 0.0185(12) 0.0139(12) 0.0143(12) 0.0001(10) -0.0042(10) 0.0060(10)
C27 0.0121(11) 0.0212(14) 0.0146(12) 0.0045(10) -0.0022(9) 0.0021(10)
C21 0.0146(12) 0.0153(13) 0.0192(13) -0.0092(10) -0.0049(10) -0.0032(10)
C45 0.0084(11) 0.0142(13) 0.0401(17) -0.0073(11) 0.0051(11) -0.0008(9)
C28 0.0130(12) 0.0227(14) 0.0142(12) -0.0055(10) -0.0027(10) -0.0007(10)
C9 0.0186(13) 0.0168(13) 0.0209(14) -0.0040(10) 0.0089(10) -0.0048(10)
C40 0.050(2) 0.0329(17) 0.0064(12) 0.0051(11) 0.0054(12) 0.0246(15)
C46 0.0148(12) 0.0112(13) 0.0368(17) 0.0059(11) 0.0012(11) 0.0035(10)
C20 0.0245(14) 0.0106(13) 0.0247(15) 0.0036(10) -0.0052(11) 0.0024(10)
C38 0.0245(15) 0.0422(19) 0.0218(15) -0.0236(14) -0.0030(12) 0.0071(13)
O1 0.0461(17) 0.059(2) 0.076(2) -0.0299(17) 0.0229(16) -0.0176(15)
C22 0.0164(12) 0.0140(13) 0.0164(13) -0.0063(10) -0.0078(10) -0.0007(10)
C44 0.0414(18) 0.0226(15) 0.0157(14) -0.0090(12) -0.0097(12) -0.0055(13)
C33 0.048(2) 0.043(2) 0.0102(13) -0.0048(13) 0.0039(13) 0.0253(16)
C8 0.0342(16) 0.0258(15) 0.0167(14) 0.0101(11) 0.0070(12) 0.0121(12)
C14 0.0351(16) 0.0204(14) 0.0241(15) 0.0050(12) 0.0161(13) -0.0011(12)
C35 0.0427(18) 0.0165(14) 0.0271(16) -0.0029(12) 0.0198(14) 0.0011(12)
C39 0.056(2) 0.0217(15) 0.0105(13) -0.0081(11) -0.0091(13) 0.0150(14)
C34 0.062(2) 0.0306(18) 0.0302(18) 0.0048(14) 0.0306(17) 0.0130(16)
C61 0.068(4) 0.114(5) 0.058(3) 0.012(3) 0.029(3) 0.027(3)
C59 0.105(4) 0.046(2) 0.051(3) -0.025(2) 0.052(3) -0.044(3)
C58 0.100(4) 0.038(2) 0.076(4) 0.002(2) 0.059(3) -0.003(2)
C60 0.046(3) 0.141(6) 0.041(3) -0.035(3) 0.024(2) -0.018(3)

loop_
_atom_type_symbol
_atom_type_description
_atom_type_scat_dispersion_real
_atom_type_scat_dispersion_imag
_atom_type_scat_source
C C 0.0137 0.0067 'International Tables Vol C Tables 4.2.6.8 and 6.1.1.4'
H H 0.0000 0.0000 'International Tables Vol C Tables 4.2.6.8 and 6.1.1.4'
F F 0.0583 0.0400 'International Tables Vol C Tables 4.2.6.8 and 6.1.1.4'
Fe Fe -0.2673 2.5550 'International Tables Vol C Tables 4.2.6.8 and 6.1.1.4'
N N 0.0241 0.0134 'International Tables Vol C Tables 4.2.6.8 and 6.1.1.4'
O O 0.0389 0.0241 'International Tables Vol C Tables 4.2.6.8 and 6.1.1.4'
P P 0.2543 0.3332 'International Tables Vol C Tables 4.2.6.8 and 6.1.1.4'
Ru Ru -0.0760 2.5955 'International Tables Vol C Tables 4.2.6.8 and 6.1.1.4'

loop_
_geom_angle_atom_site_label_1
_geom_angle_atom_site_label_2
_geom_angle_atom_site_label_3
_geom_angle
_geom_angle_site_symmetry_1
_geom_angle_site_symmetry_3
_geom_angle_publ_flag
N3 Ru1 N6 94.57(8) . . ?
N3 Ru1 N4 78.25(8) . . ?
N5 Ru1 N3 170.66(8) . . ?
N5 Ru1 N6 78.51(8) . . ?
N5 Ru1 N4 95.27(8) . . ?
N4 Ru1 N6 89.43(8) . . ?
C1 Ru1 N3 92.73(8) . . ?
C1 Ru1 N6 172.66(9) . . ?
C1 Ru1 N5 94.31(8) . . ?
C1 Ru1 N4 92.82(9) . . ?
C1 Ru1 C2 89.26(10) . . ?
C2 Ru1 N3 95.21(9) . . ?
C2 Ru1 N6 89.30(9) . . ?
C2 Ru1 N5 91.01(9) . . ?
C2 Ru1 N4 173.22(9) . . ?
P2 Fe1 P1 82.49(2) . . ?
N1 Fe1 P1 90.06(6) . . ?
N1 Fe1 P2 88.14(6) . . ?
N1 Fe1 C55 137.91(10) . . ?
N1 Fe1 C54 158.63(10) . . ?
N1 Fe1 C51 102.18(10) . . ?
N1 Fe1 C52 93.42(10) . . ?
N1 Fe1 C53 120.22(10) . . ?
C55 Fe1 P1 92.11(8) . . ?
C55 Fe1 P2 133.80(8) . . ?
C55 Fe1 C51 38.72(11) . . ?
C54 Fe1 P1 110.43(8) . . ?
C54 Fe1 P2 100.15(8) . . ?
C54 Fe1 C55 39.47(10) . . ?
C54 Fe1 C51 65.67(11) . . ?
C54 Fe1 C52 65.93(11) . . ?
C51 Fe1 P1 110.58(8) . . ?
C51 Fe1 P2 163.04(8) . . ?
C52 Fe1 P1 149.31(8) . . ?
C52 Fe1 P2 128.06(8) . . ?
C52 Fe1 C55 65.43(11) . . ?
C52 Fe1 C51 38.99(11) . . ?
C53 Fe1 P1 149.72(8) . . ?
C53 Fe1 P2 97.54(8) . . ?
C53 Fe1 C55 65.96(11) . . ?
C53 Fe1 C54 39.52(10) . . ?
C53 Fe1 C51 65.67(11) . . ?
C53 Fe1 C52 39.27(11) . . ?
C56 P1 Fe1 104.52(8) . . ?
C36 P1 Fe1 122.79(9) . . ?
C36 P1 C56 104.76(11) . . ?
C36 P1 C30 105.92(11) . . ?
C30 P1 Fe1 109.02(8) . . ?
C30 P1 C56 109.30(11) . . ?
C42 P2 Fe1 116.80(8) . . ?
C42 P2 C48 104.18(11) . . ?
C42 P2 C57 108.85(12) . . ?
C48 P2 Fe1 115.80(8) . . ?
C48 P2 C57 104.15(11) . . ?
C57 P2 Fe1 106.25(8) . . ?
F9 P4 F8 89.56(11) . . ?
F12 P4 F9 89.21(9) . . ?
F12 P4 F8 88.95(10) . . ?
F11 P4 F9 178.25(12) . . ?
F11 P4 F12 89.19(12) . . ?
F11 P4 F8 89.71(11) . . ?
F11 P4 F10 90.62(12) . . ?
F10 P4 F9 90.08(11) . . ?
F10 P4 F12 89.69(11) . . ?
F10 P4 F8 178.59(12) . . ?
F7 P4 F9 90.20(12) . . ?
F7 P4 F12 179.06(14) . . ?
F7 P4 F8 90.32(13) . . ?
F7 P4 F11 91.39(14) . . ?
F7 P4 F10 91.04(14) . . ?
F5 P3 F3 179.12(12) . . ?
F2 P3 F5 89.75(10) . . ?
F2 P3 F3 90.30(10) . . ?
F1 P3 F5 90.10(10) . . ?
F1 P3 F2 90.06(10) . . ?
F1 P3 F3 89.03(11) . . ?
F1 P3 F4 90.46(12) . . ?
F4 P3 F5 90.23(11) . . ?
F4 P3 F2 179.48(13) . . ?
F4 P3 F3 89.74(11) . . ?
F6 P3 F5 90.32(10) . . ?
F6 P3 F2 90.37(10) . . ?
F6 P3 F1 179.41(12) . . ?
F6 P3 F3 90.56(11) . . ?
F6 P3 F4 89.11(12) . . ?
C5 N3 Ru1 125.74(17) . . ?
C5 N3 C6 118.8(2) . . ?
C6 N3 Ru1 115.45(16) . . ?
C23 N6 Ru1 113.80(16) . . ?
C24 N6 Ru1 127.18(16) . . ?
C24 N6 C23 119.0(2) . . ?
C18 N5 Ru1 115.45(16) . . ?
C17 N5 Ru1 126.01(16) . . ?
C17 N5 C18 118.5(2) . . ?
C12 N4 Ru1 126.08(17) . . ?
C12 N4 C11 119.1(2) . . ?
C11 N4 Ru1 114.74(17) . . ?
C1 N1 Fe1 179.3(2) . . ?
N1 C1 Ru1 175.3(2) . . ?
N6 C23 C18 116.1(2) . . ?
N6 C23 C22 120.9(2) . . ?
C22 C23 C18 123.0(2) . . ?
N3 C5 H5 118.4 . . ?
N3 C5 C4 123.3(2) . . ?
C4 C5 H5 118.4 . . ?
N3 C6 C11 115.8(2) . . ?
N3 C6 C7 120.9(2) . . ?
C7 C6 C11 123.4(2) . . ?
P1 C56 H56A 109.5 . . ?
P1 C56 H56B 109.5 . . ?
H56A C56 H56B 108.1 . . ?
C57 C56 P1 110.86(16) . . ?
C57 C56 H56A 109.5 . . ?
C57 C56 H56B 109.5 . . ?
N5 C18 C23 115.8(2) . . ?
N5 C18 C19 120.9(2) . . ?
C19 C18 C23 123.2(2) . . ?
C41 C42 P2 123.3(2) . . ?
C41 C42 C43 119.3(2) . . ?
C43 C42 P2 117.2(2) . . ?
N4 C12 H12 118.4 . . ?
N4 C12 C13 123.3(2) . . ?
C13 C12 H12 118.4 . . ?
C31 C32 H32 119.6 . . ?
C27 C32 H32 119.6 . . ?
C27 C32 C31 120.8(2) . . ?
N6 C24 H24 118.3 . . ?
N6 C24 C25 123.4(2) . . ?
C25 C24 H24 118.3 . . ?
C47 C48 P2 117.9(2) . . ?
C49 C48 P2 121.60(19) . . ?
C49 C48 C47 120.2(2) . . ?
C32 C31 H31 120.2 . . ?
C32 C31 C30 119.6(2) . . ?
C30 C31 H31 120.2 . . ?
P2 C57 H57A 108.9 . . ?
P2 C57 H57B 108.9 . . ?
C56 C57 P2 113.57(16) . . ?
C56 C57 H57A 108.9 . . ?
C56 C57 H57B 108.9 . . ?
H57A C57 H57B 107.7 . . ?
C37 C36 P1 122.8(2) . . ?
C37 C36 C35 119.6(3) . . ?
C35 C36 P1 117.5(2) . . ?
C42 C41 H41 120.1 . . ?
C42 C41 C40 119.7(3) . . ?
C40 C41 H41 120.1 . . ?
C31 C30 P1 119.46(19) . . ?
C29 C30 P1 120.49(18) . . ?
C29 C30 C31 119.7(2) . . ?
C30 C29 H29 120.2 . . ?
C28 C29 C30 119.6(2) . . ?
C28 C29 H29 120.2 . . ?
N5 C17 H17 118.1 . . ?
N5 C17 C16 123.8(2) . . ?
C16 C17 H17 118.1 . . ?
C48 C47 H47 120.3 . . ?
C46 C47 C48 119.5(3) . . ?
C46 C47 H47 120.3 . . ?
C48 C49 H49 120.1 . . ?
C48 C49 C50 119.9(3) . . ?
C50 C49 H49 120.1 . . ?
Fe1 C55 H55 124.8 . . ?
C54 C55 Fe1 69.56(14) . . ?
C54 C55 H55 125.9 . . ?
C51 C55 Fe1 71.32(15) . . ?
C51 C55 H55 125.9 . . ?
C51 C55 C54 108.2(3) . . ?
N4 C11 C6 115.7(2) . . ?
N4 C11 C10 120.9(2) . . ?
C10 C11 C6 123.4(2) . . ?
C36 C37 H37 119.8 . . ?
C38 C37 C36 120.4(3) . . ?
C38 C37 H37 119.8 . . ?
C24 C25 C26 121.3(2) . . ?
C21 C25 C24 117.2(2) . . ?
C21 C25 C26 121.4(2) . . ?
C18 C19 H19 120.1 . . ?
C15 C19 C18 119.8(2) . . ?
C15 C19 H19 120.1 . . ?
C12 C13 C14 120.9(3) . . ?
C9 C13 C12 117.0(2) . . ?
C9 C13 C14 122.1(3) . . ?
N2 C2 Ru1 177.7(2) . . ?
C6 C7 H7 120.2 . . ?
C3 C7 C6 119.5(2) . . ?
C3 C7 H7 120.2 . . ?
Fe1 C54 H54 124.3 . . ?
C55 C54 Fe1 70.97(14) . . ?
C55 C54 H54 126.2 . . ?
C53 C54 Fe1 70.19(14) . . ?
C53 C54 C55 107.6(2) . . ?
C53 C54 H54 126.2 . . ?
C17 C16 C20 121.0(2) . . ?
C15 C16 C17 117.0(2) . . ?
C15 C16 C20 122.0(2) . . ?
C42 C43 H43 119.8 . . ?
C44 C43 C42 120.5(3) . . ?
C44 C43 H43 119.8 . . ?
C5 C4 C8 121.1(3) . . ?
C3 C4 C5 117.2(2) . . ?
C3 C4 C8 121.7(2) . . ?
Fe1 C51 H51 125.8 . . ?
C55 C51 Fe1 69.96(15) . . ?
C55 C51 H51 126.0 . . ?
C55 C51 C52 108.0(2) . . ?
C52 C51 Fe1 69.81(15) . . ?
C52 C51 H51 126.0 . . ?
Fe1 C52 H52 124.8 . . ?
C51 C52 Fe1 71.20(16) . . ?
C51 C52 H52 125.9 . . ?
C53 C52 Fe1 69.63(15) . . ?
C53 C52 C51 108.1(3) . . ?
C53 C52 H52 125.9 . . ?
C49 C50 H50 120.1 . . ?
C45 C50 C49 119.7(3) . . ?
C45 C50 H50 120.1 . . ?
C11 C10 H10 120.3 . . ?
C9 C10 C11 119.3(2) . . ?
C9 C10 H10 120.3 . . ?
C19 C15 C16 120.0(2) . . ?
C19 C15 H15 120.0 . . ?
C16 C15 H15 120.0 . . ?
C25 C26 H26A 109.5 . . ?
C25 C26 H26B 109.5 . . ?
C25 C26 H26C 109.5 . . ?
H26A C26 H26B 109.5 . . ?
H26A C26 H26C 109.5 . . ?
H26B C26 H26C 109.5 . . ?
Fe1 C53 H53 124.2 . . ?
C54 C53 Fe1 70.29(14) . . ?
C54 C53 H53 126.0 . . ?
C52 C53 Fe1 71.10(15) . . ?
C52 C53 C54 108.0(2) . . ?
C52 C53 H53 126.0 . . ?
C7 C3 C4 120.3(2) . . ?
C7 C3 H3 119.9 . . ?
C4 C3 H3 119.9 . . ?
C32 C27 H27 120.3 . . ?
C32 C27 C28 119.3(2) . . ?
C28 C27 H27 120.3 . . ?
C25 C21 H21 119.9 . . ?
C22 C21 C25 120.1(2) . . ?
C22 C21 H21 119.9 . . ?
C50 C45 H45 119.6 . . ?
C46 C45 C50 120.9(3) . . ?
C46 C45 H45 119.6 . . ?
C29 C28 H28 119.6 . . ?
C27 C28 C29 120.9(2) . . ?
C27 C28 H28 119.6 . . ?
C13 C9 H9 119.8 . . ?
C10 C9 C13 120.3(3) . . ?
C10 C9 H9 119.8 . . ?
C41 C40 H40 119.7 . . ?
C39 C40 C41 120.6(3) . . ?
C39 C40 H40 119.7 . . ?
C47 C46 H46 120.1 . . ?
C45 C46 C47 119.8(3) . . ?
C45 C46 H46 120.1 . . ?
C16 C20 H20A 109.5 . . ?
C16 C20 H20B 109.5 . . ?
C16 C20 H20C 109.5 . . ?
H20A C20 H20B 109.5 . . ?
H20A C20 H20C 109.5 . . ?
H20B C20 H20C 109.5 . . ?
C37 C38 H38 119.9 . . ?
C33 C38 C37 120.2(3) . . ?
C33 C38 H38 119.9 . . ?
C60 O1 C59 118.5(4) . . ?
C23 C22 H22 120.3 . . ?
C21 C22 C23 119.3(2) . . ?
C21 C22 H22 120.3 . . ?
C43 C44 H44 120.1 . . ?
C39 C44 C43 119.9(3) . . ?
C39 C44 H44 120.1 . . ?
C38 C33 H33 120.1 . . ?
C38 C33 C34 119.8(3) . . ?
C34 C33 H33 120.1 . . ?
C4 C8 H8A 109.5 . . ?
C4 C8 H8B 109.5 . . ?
C4 C8 H8C 109.5 . . ?
H8A C8 H8B 109.5 . . ?
H8A C8 H8C 109.5 . . ?
H8B C8 H8C 109.5 . . ?
C13 C14 H14A 109.5 . . ?
C13 C14 H14B 109.5 . . ?
C13 C14 H14C 109.5 . . ?
H14A C14 H14B 109.5 . . ?
H14A C14 H14C 109.5 . . ?
H14B C14 H14C 109.5 . . ?
C36 C35 H35 120.2 . . ?
C34 C35 C36 119.6(3) . . ?
C34 C35 H35 120.2 . . ?
C40 C39 C44 120.0(3) . . ?
C40 C39 H39 120.0 . . ?
C44 C39 H39 120.0 . . ?
C33 C34 H34 119.9 . . ?
C35 C34 C33 120.2(3) . . ?
C35 C34 H34 119.9 . . ?
H61A C61 H61B 109.5 . . ?
H61A C61 H61C 109.5 . . ?
H61B C61 H61C 109.5 . . ?
C60 C61 H61A 109.5 . . ?
C60 C61 H61B 109.5 . . ?
C60 C61 H61C 109.5 . . ?
O1 C59 H59A 109.4 . . ?
O1 C59 H59B 109.4 . . ?
O1 C59 C58 111.0(4) . . ?
H59A C59 H59B 108.0 . . ?
C58 C59 H59A 109.4 . . ?
C58 C59 H59B 109.4 . . ?
C59 C58 H58A 109.5 . . ?
C59 C58 H58B 109.5 . . ?
C59 C58 H58C 109.5 . . ?
H58A C58 H58B 109.5 . . ?
H58A C58 H58C 109.5 . . ?
H58B C58 H58C 109.5 . . ?
O1 C60 C61 109.3(4) . . ?
O1 C60 H60A 109.8 . . ?
O1 C60 H60B 109.8 . . ?
C61 C60 H60A 109.8 . . ?
C61 C60 H60B 109.8 . . ?
H60A C60 H60B 108.3 . . ?

loop_
_geom_bond_atom_site_label_1
_geom_bond_atom_site_label_2
_geom_bond_distance
_geom_bond_site_symmetry_2
_geom_bond_publ_flag
Ru1 N3 2.0802(19) . ?
Ru1 N6 2.122(2) . ?
Ru1 N5 2.0750(19) . ?
Ru1 N4 2.109(2) . ?
Ru1 C1 1.942(2) . ?
Ru1 C2 2.020(3) . ?
Fe1 P1 2.2406(7) . ?
Fe1 P2 2.2283(6) . ?
Fe1 N1 1.881(2) . ?
Fe1 C55 2.118(2) . ?
Fe1 C54 2.099(2) . ?
Fe1 C51 2.136(3) . ?
Fe1 C52 2.117(3) . ?
Fe1 C53 2.098(2) . ?
P1 C56 1.837(2) . ?
P1 C36 1.811(3) . ?
P1 C30 1.813(2) . ?
P2 C42 1.810(3) . ?
P2 C48 1.819(2) . ?
P2 C57 1.845(2) . ?
P4 F9 1.6025(18) . ?
P4 F12 1.6027(17) . ?
P4 F8 1.609(2) . ?
P4 F11 1.596(2) . ?
P4 F10 1.600(2) . ?
P4 F7 1.582(2) . ?
P3 F5 1.6025(17) . ?
P3 F2 1.6016(18) . ?
P3 F1 1.600(2) . ?
P3 F3 1.6067(19) . ?
P3 F4 1.6011(19) . ?
P3 F6 1.595(2) . ?
N3 C5 1.344(3) . ?
N3 C6 1.359(3) . ?
N6 C23 1.355(3) . ?
N6 C24 1.333(3) . ?
N5 C18 1.360(3) . ?
N5 C17 1.341(3) . ?
N4 C12 1.341(3) . ?
N4 C11 1.353(3) . ?
N1 C1 1.162(3) . ?
N2 C2 1.155(3) . ?
C23 C18 1.466(3) . ?
C23 C22 1.396(3) . ?
C5 H5 0.9500 . ?
C5 C4 1.394(3) . ?
C6 C11 1.466(3) . ?
C6 C7 1.392(3) . ?
C56 H56A 0.9900 . ?
C56 H56B 0.9900 . ?
C56 C57 1.534(3) . ?
C18 C19 1.392(3) . ?
C42 C41 1.393(4) . ?
C42 C43 1.399(4) . ?
C12 H12 0.9500 . ?
C12 C13 1.397(4) . ?
C32 H32 0.9500 . ?
C32 C31 1.389(3) . ?
C32 C27 1.384(4) . ?
C24 H24 0.9500 . ?
C24 C25 1.397(3) . ?
C48 C47 1.400(3) . ?
C48 C49 1.389(4) . ?
C31 H31 0.9500 . ?
C31 C30 1.401(3) . ?
C57 H57A 0.9900 . ?
C57 H57B 0.9900 . ?
C36 C37 1.385(4) . ?
C36 C35 1.400(4) . ?
C41 H41 0.9500 . ?
C41 C40 1.394(4) . ?
C30 C29 1.394(3) . ?
C29 H29 0.9500 . ?
C29 C28 1.389(3) . ?
C17 H17 0.9500 . ?
C17 C16 1.393(3) . ?
C47 H47 0.9500 . ?
C47 C46 1.395(4) . ?
C49 H49 0.9500 . ?
C49 C50 1.393(4) . ?
C55 H55 0.9500 . ?
C55 C54 1.424(4) . ?
C55 C51 1.410(4) . ?
C11 C10 1.391(4) . ?
C37 H37 0.9500 . ?
C37 C38 1.385(4) . ?
C25 C26 1.500(4) . ?
C25 C21 1.385(4) . ?
C19 H19 0.9500 . ?
C19 C15 1.379(4) . ?
C13 C9 1.386(4) . ?
C13 C14 1.501(4) . ?
C7 H7 0.9500 . ?
C7 C3 1.379(4) . ?
C54 H54 0.9500 . ?
C54 C53 1.419(4) . ?
C16 C15 1.393(4) . ?
C16 C20 1.498(4) . ?
C43 H43 0.9500 . ?
C43 C44 1.390(4) . ?
C4 C3 1.387(4) . ?
C4 C8 1.498(4) . ?
C51 H51 0.9500 . ?
C51 C52 1.419(4) . ?
C52 H52 0.9500 . ?
C52 C53 1.416(4) . ?
C50 H50 0.9500 . ?
C50 C45 1.385(4) . ?
C10 H10 0.9500 . ?
C10 C9 1.386(4) . ?
C15 H15 0.9500 . ?
C26 H26A 0.9800 . ?
C26 H26B 0.9800 . ?
C26 H26C 0.9800 . ?
C53 H53 0.9500 . ?
C3 H3 0.9500 . ?
C27 H27 0.9500 . ?
C27 C28 1.387(4) . ?
C21 H21 0.9500 . ?
C21 C22 1.381(4) . ?
C45 H45 0.9500 . ?
C45 C46 1.383(5) . ?
C28 H28 0.9500 . ?
C9 H9 0.9500 . ?
C40 H40 0.9500 . ?
C40 C39 1.383(6) . ?
C46 H46 0.9500 . ?
C20 H20A 0.9800 . ?
C20 H20B 0.9800 . ?
C20 H20C 0.9800 . ?
C38 H38 0.9500 . ?
C38 C33 1.382(6) . ?
O1 C59 1.455(6) . ?
O1 C60 1.412(7) . ?
C22 H22 0.9500 . ?
C44 H44 0.9500 . ?
C44 C39 1.387(5) . ?
C33 H33 0.9500 . ?
C33 C34 1.392(6) . ?
C8 H8A 0.9800 . ?
C8 H8B 0.9800 . ?
C8 H8C 0.9800 . ?
C14 H14A 0.9800 . ?
C14 H14B 0.9800 . ?
C14 H14C 0.9800 . ?
C35 H35 0.9500 . ?
C35 C34 1.389(4) . ?
C39 H39 0.9500 . ?
C34 H34 0.9500 . ?
C61 H61A 0.9800 . ?
C61 H61B 0.9800 . ?
C61 H61C 0.9800 . ?
C61 C60 1.477(9) . ?
C59 H59A 0.9900 . ?
C59 H59B 0.9900 . ?
C59 C58 1.459(8) . ?
C58 H58A 0.9800 . ?
C58 H58B 0.9800 . ?
C58 H58C 0.9800 . ?
C60 H60A 0.9900 . ?
C60 H60B 0.9900 . ?

loop_
_twin_individual_id
_twin_individual_mass_fraction_refined
_oxdiff_twin_reflns_isolated
_oxdiff_twin_reflns_overlapped
_twin_individual_twin_lattice_type
_twin_individual_twin_matrix_11
_twin_individual_twin_matrix_12
_twin_individual_twin_matrix_13
_twin_individual_twin_matrix_21
_twin_individual_twin_matrix_22
_twin_individual_twin_matrix_23
_twin_individual_twin_matrix_31
_twin_individual_twin_matrix_32
_twin_individual_twin_matrix_33
1 0.8632 69319 7250 ref 1.0000 0.0000 0.0000 0.0000 1.0000 0.0000 0.0000 0.0000 1.0000
2 0.1368 67984 7250 nmt 0.1257 0.0630 -0.6073 -2.2022 0.8568 0.0474 1.2539 0.1262 0.7806
